data_7034914
loop_
_publ_author_name
'Matz, Dallas L.'
'Jones, Donald G.'
'Roewe, Kimberly D.'
'Gorbet, Michael-Joseph'
'Zhang, Zhan'
'Chen, Zhuqi'
'Prior, Timothy J.'
'Archibald, Stephen J.'
'Yin, Guochuan'
'Hubin, Timothy J.'

_publ_section_title
;
 Synthesis, structural studies, kinetic stability, and oxidation catalysis
 of the late first row transition metal complexes of
 4,10-dimethyl-1,4,7,10-tetraazabicyclo[6.5.2]pentadecane.
;
_journal_issue 27
_journal_name_full 'Dalton transactions (Cambridge, England : 2003)'
_journal_page_first 12210
_journal_page_last 12224
_journal_paper_doi 10.1039/c5dt00742a
_journal_volume 44
_journal_year 2015
_chemical_formula_moiety
;
C13 H28 Cl2 Co N4, F6 P, C2 H3 N
;
_chemical_formula_sum 'C15 H31 Cl2 Co F6 N5 P'
_chemical_formula_weight 556.25
_space_group_crystal_system monoclinic
_space_group_IT_number 14
_space_group_name_Hall '-P 2yn'
_space_group_name_H-M_alt 'P 1 21/n 1'
_symmetry_space_group_name_Hall '-P 2yn'
_symmetry_space_group_name_H-M 'P 1 21/n 1'
_atom_sites_solution_hydrogens geom
_audit_creation_method SHELXL-2014/6
_audit_update_record
;
2015-02-17 deposited with the CCDC.
2015-04-15 downloaded from the CCDC.
;
_cell_angle_alpha 90
_cell_angle_beta 94.189(8)
_cell_angle_gamma 90
_cell_formula_units_Z 4
_cell_length_a 8.0397(8)
_cell_length_b 30.477(3)
_cell_length_c 8.9610(8)
_cell_measurement_reflns_used 3982
_cell_measurement_temperature 150(2)
_cell_measurement_theta_max 25.75
_cell_measurement_theta_min 2.35
_cell_volume 2189.8(4)
_computing_cell_refinement 'Stoe X-AREA'
_computing_data_collection 'Stoe X-AREA'
_computing_data_reduction 'Stoe X-AREA'
_computing_structure_refinement 'SHELXL-2014/6 (Sheldrick, 2014)'
_computing_structure_solution SHELXT
_diffrn_ambient_temperature 150(2)
_diffrn_detector_area_resol_mean 6.67
_diffrn_measured_fraction_theta_full 0.985
_diffrn_measured_fraction_theta_max 0.976
_diffrn_measurement_device_type 'Stoe IPDS2'
_diffrn_measurement_method \w-scans
_diffrn_radiation_type MoK\a
_diffrn_radiation_wavelength 0.71073
_diffrn_reflns_av_R_equivalents 0.0959
_diffrn_reflns_av_unetI/netI 0.1589
_diffrn_reflns_laue_measured_fraction_full 0.985
_diffrn_reflns_laue_measured_fraction_max 0.976
_diffrn_reflns_limit_h_max 9
_diffrn_reflns_limit_h_min -8
_diffrn_reflns_limit_k_max 36
_diffrn_reflns_limit_k_min -31
_diffrn_reflns_limit_l_max 10
_diffrn_reflns_limit_l_min -10
_diffrn_reflns_number 7957
_diffrn_reflns_point_group_measured_fraction_full 0.985
_diffrn_reflns_point_group_measured_fraction_max 0.976
_diffrn_reflns_theta_full 25.242
_diffrn_reflns_theta_max 25.424
_diffrn_reflns_theta_min 2.375
_diffrn_source 'fine-focus sealed tube'
_exptl_absorpt_coefficient_mu 1.164
_exptl_absorpt_correction_T_max 0.988
_exptl_absorpt_correction_T_min 0.878
_exptl_absorpt_correction_type multi-scan
_exptl_absorpt_process_details
;
 R.H. Blessing, Acta Cryst. (1995), A51, 33-38
;
_exptl_crystal_colour green
_exptl_crystal_density_diffrn 1.687
_exptl_crystal_description needle
_exptl_crystal_F_000 1144
_exptl_crystal_size_max 0.300
_exptl_crystal_size_mid 0.060
_exptl_crystal_size_min 0.050
_refine_diff_density_max 0.943
_refine_diff_density_min -0.614
_refine_diff_density_rms 0.089
_refine_ls_extinction_method none
_refine_ls_goodness_of_fit_ref 0.765
_refine_ls_hydrogen_treatment constr
_refine_ls_matrix_type full
_refine_ls_number_parameters 277
_refine_ls_number_reflns 3947
_refine_ls_number_restraints 1
_refine_ls_restrained_S_all 0.765
_refine_ls_R_factor_all 0.1360
_refine_ls_R_factor_gt 0.0508
_refine_ls_shift/su_max 0.000
_refine_ls_shift/su_mean 0.000
_refine_ls_structure_factor_coef Fsqd
_refine_ls_weighting_details 'w=1/[\s^2^(Fo^2^)+(0.0431P)^2^] where P=(Fo^2^+2Fc^2^)/3'
_refine_ls_weighting_scheme calc
_refine_ls_wR_factor_gt 0.0951
_refine_ls_wR_factor_ref 0.1160
_reflns_Friedel_coverage 0.000
_reflns_number_gt 1673
_reflns_number_total 3947
_reflns_threshold_expression 'I > 2\s(I)'
_cod_data_source_file c5dt00742a2.cif
_cod_data_source_block DGJ031b
_cod_depositor_comments 'Adding full bibliography for 7034911--7034917.cif.'
_cod_database_code 7034914
_shelx_space_group_comment
;
The symmetry employed for this shelxl refinement is uniquely defined
by the following loop, which should always be used as a source of
symmetry information in preference to the above space-group names.
They are only intended as comments.
;
_shelx_estimated_absorpt_t_min 0.721
_shelx_estimated_absorpt_t_max 0.944
_shelxl_version_number 2014/6

loop_
_space_group_symop_operation_xyz
'x, y, z'
'-x+1/2, y+1/2, -z+1/2'
'-x, -y, -z'
'x-1/2, -y-1/2, z-1/2'

loop_
_atom_site_label
_atom_site_type_symbol
_atom_site_fract_x
_atom_site_fract_y
_atom_site_fract_z
_atom_site_U_iso_or_equiv
_atom_site_adp_type
_atom_site_occupancy
_atom_site_site_symmetry_order
_atom_site_calc_flag
_atom_site_refinement_flags_posn
_atom_site_refinement_flags_adp
_atom_site_refinement_flags_occupancy
Cl1 Cl 0.9589(2) 0.21152(5) 0.68761(17) 0.0526(4) Uani 1 1 d . . .
Cl2 Cl 1.2743(2) 0.18405(5) 0.51711(16) 0.0487(4) Uani 1 1 d . . .
Co1 Co 1.00095(12) 0.16709(2) 0.48830(8) 0.0377(2) Uani 1 1 d . . .
N1 N 0.7629(6) 0.15331(16) 0.4631(5) 0.0437(13) Uani 1 1 d . . .
C1 C 0.7044(8) 0.1410(2) 0.6115(6) 0.0499(17) Uani 1 1 d . . .
H1A H 0.6013 0.1233 0.5968 0.060 Uiso 1 1 calc R U .
H1B H 0.6779 0.1680 0.6670 0.060 Uiso 1 1 calc R U .
C2 C 0.8381(8) 0.1147(2) 0.7033(7) 0.0529(17) Uani 1 1 d . . .
H2A H 0.8012 0.0838 0.7098 0.064 Uiso 1 1 calc R U .
H2B H 0.8512 0.1267 0.8061 0.064 Uiso 1 1 calc R U .
N2 N 1.0073(7) 0.11610(16) 0.6341(5) 0.0467(14) Uani 1 1 d . . .
C3 C 1.1449(9) 0.11877(19) 0.7556(7) 0.057(2) Uani 1 1 d . . .
H3A H 1.1281 0.0963 0.8312 0.085 Uiso 1 1 calc R U .
H3B H 1.1443 0.1479 0.8022 0.085 Uiso 1 1 calc R U .
H3C H 1.2522 0.1139 0.7130 0.085 Uiso 1 1 calc R U .
C4 C 1.0359(9) 0.07428(19) 0.5493(7) 0.0537(18) Uani 1 1 d . . .
H4A H 1.1014 0.0533 0.6141 0.064 Uiso 1 1 calc R U .
H4B H 0.9278 0.0605 0.5166 0.064 Uiso 1 1 calc R U .
C5 C 1.1295(9) 0.08598(19) 0.4158(7) 0.0508(18) Uani 1 1 d . . .
H5A H 1.2440 0.0955 0.4487 0.061 Uiso 1 1 calc R U .
H5B H 1.1370 0.0601 0.3499 0.061 Uiso 1 1 calc R U .
N3 N 1.0381(6) 0.12240(16) 0.3326(5) 0.0454(13) Uani 1 1 d . . .
C6 C 1.1438(9) 0.1354(2) 0.2090(7) 0.0568(18) Uani 1 1 d . . .
H6A H 1.2578 0.1418 0.2529 0.068 Uiso 1 1 calc R U .
H6B H 1.1516 0.1102 0.1404 0.068 Uiso 1 1 calc R U .
C7 C 1.0824(9) 0.1744(2) 0.1193(7) 0.0583(18) Uani 1 1 d . . .
H7A H 0.9714 0.1672 0.0702 0.070 Uiso 1 1 calc R U .
H7B H 1.1588 0.1794 0.0392 0.070 Uiso 1 1 calc R U .
C8 C 1.0678(9) 0.2167(2) 0.2054(7) 0.0555(18) Uani 1 1 d . . .
H8A H 1.1809 0.2255 0.2453 0.067 Uiso 1 1 calc R U .
H8B H 1.0260 0.2397 0.1345 0.067 Uiso 1 1 calc R U .
N4 N 0.9576(6) 0.21557(15) 0.3321(5) 0.0426(13) Uani 1 1 d . . .
C9 C 0.9764(9) 0.26113(19) 0.3976(7) 0.0594(19) Uani 1 1 d . . .
H9A H 1.0905 0.2650 0.4421 0.089 Uiso 1 1 calc R U .
H9B H 0.8975 0.2650 0.4749 0.089 Uiso 1 1 calc R U .
H9C H 0.9535 0.2829 0.3183 0.089 Uiso 1 1 calc R U .
C10 C 0.7786(8) 0.20975(19) 0.2738(7) 0.0478(16) Uani 1 1 d . . .
H10A H 0.7718 0.1884 0.1904 0.057 Uiso 1 1 calc R U .
H10B H 0.7329 0.2381 0.2355 0.057 Uiso 1 1 calc R U .
C11 C 0.6783(8) 0.1934(2) 0.3984(7) 0.0525(17) Uani 1 1 d . . .
H11A H 0.6726 0.2163 0.4763 0.063 Uiso 1 1 calc R U .
H11B H 0.5632 0.1863 0.3590 0.063 Uiso 1 1 calc R U .
C12 C 0.7326(8) 0.11422(18) 0.3586(6) 0.0467(16) Uani 1 1 d . . .
H12A H 0.7143 0.0877 0.4190 0.056 Uiso 1 1 calc R U .
H12B H 0.6300 0.1195 0.2932 0.056 Uiso 1 1 calc R U .
C13 C 0.8739(8) 0.1060(2) 0.2634(7) 0.0506(17) Uani 1 1 d . . .
H13A H 0.8500 0.1205 0.1653 0.061 Uiso 1 1 calc R U .
H13B H 0.8826 0.0740 0.2452 0.061 Uiso 1 1 calc R U .
N100 N 0.5461(9) 0.1385(2) -0.0061(7) 0.080(2) Uani 1 1 d . . .
C100 C 0.5274(9) 0.1019(2) -0.0196(7) 0.0522(18) Uani 1 1 d . . .
C101 C 0.5055(9) 0.0543(2) -0.0333(7) 0.0615(19) Uani 1 1 d . . .
H10C H 0.6114 0.0407 -0.0556 0.092 Uiso 1 1 calc R U .
H10D H 0.4205 0.0479 -0.1143 0.092 Uiso 1 1 calc R U .
H10E H 0.4699 0.0425 0.0609 0.092 Uiso 1 1 calc DR U .
P1 P 0.5000 0.0000 0.5000 0.0498(6) Uani 1 2 d S . P
F1 F 0.4836(5) 0.02564(12) 0.3456(4) 0.0700(12) Uani 1 1 d D . .
F2 F 0.6965(4) 0.00785(11) 0.5118(4) 0.0695(11) Uani 1 1 d . . .
F3 F 0.4750(5) 0.04519(11) 0.5863(4) 0.0648(11) Uani 1 1 d . . .
P2 P 1.0000 0.0000 0.0000 0.0449(6) Uani 1 2 d S . P
F4 F 0.9280(6) 0.04810(11) -0.0316(4) 0.0761(13) Uani 1 1 d . . .
F5 F 1.1489(5) 0.01978(15) 0.1022(4) 0.0878(14) Uani 1 1 d . . .
F6 F 0.8909(5) -0.00293(12) 0.1421(4) 0.0657(10) Uani 1 1 d . . .

loop_
_atom_site_aniso_label
_atom_site_aniso_U_11
_atom_site_aniso_U_22
_atom_site_aniso_U_33
_atom_site_aniso_U_23
_atom_site_aniso_U_13
_atom_site_aniso_U_12
Cl1 0.0658(11) 0.0421(10) 0.0521(9) -0.0132(7) 0.0198(8) -0.0026(9)
Cl2 0.0519(10) 0.0444(10) 0.0510(9) -0.0025(7) 0.0117(8) -0.0026(8)
Co1 0.0515(5) 0.0245(4) 0.0389(4) -0.0021(4) 0.0150(4) -0.0003(4)
N1 0.063(4) 0.033(3) 0.037(3) -0.001(2) 0.017(2) -0.003(3)
C1 0.059(4) 0.047(4) 0.046(4) -0.003(3) 0.019(3) -0.004(4)
C2 0.065(5) 0.040(4) 0.058(4) 0.006(3) 0.035(4) -0.003(4)
N2 0.065(4) 0.034(3) 0.042(3) 0.001(2) 0.010(3) -0.004(3)
C3 0.084(5) 0.036(4) 0.050(4) 0.003(3) 0.000(4) 0.003(4)
C4 0.075(5) 0.034(4) 0.053(4) 0.004(3) 0.013(4) -0.001(3)
C5 0.070(5) 0.034(4) 0.049(4) -0.007(3) 0.010(4) 0.016(3)
N3 0.051(3) 0.041(3) 0.045(3) -0.003(2) 0.008(3) 0.002(3)
C6 0.077(5) 0.048(4) 0.048(4) -0.009(3) 0.025(4) 0.003(4)
C7 0.074(5) 0.050(4) 0.055(4) 0.003(3) 0.032(4) -0.002(4)
C8 0.069(5) 0.050(4) 0.050(4) 0.015(3) 0.021(4) -0.003(4)
N4 0.055(3) 0.028(3) 0.046(3) 0.004(2) 0.010(3) -0.007(3)
C9 0.086(5) 0.027(4) 0.065(4) 0.007(3) 0.010(4) -0.010(4)
C10 0.054(4) 0.033(4) 0.056(4) 0.007(3) 0.007(3) 0.001(3)
C11 0.057(4) 0.040(4) 0.062(4) 0.000(3) 0.017(4) 0.001(3)
C12 0.064(4) 0.029(4) 0.049(4) -0.002(3) 0.016(3) -0.005(3)
C13 0.062(5) 0.040(4) 0.051(4) -0.008(3) 0.011(4) -0.007(3)
N100 0.114(6) 0.041(4) 0.083(4) 0.008(3) -0.011(4) -0.005(4)
C100 0.063(5) 0.048(4) 0.045(4) 0.005(3) 0.004(3) -0.003(4)
C101 0.073(5) 0.039(4) 0.073(5) 0.006(3) 0.013(4) -0.003(4)
P1 0.0611(16) 0.0305(12) 0.0580(14) 0.0066(12) 0.0056(12) -0.0042(14)
F1 0.094(3) 0.052(2) 0.064(2) 0.0176(19) 0.008(2) -0.010(2)
F2 0.057(2) 0.042(2) 0.110(3) 0.002(2) 0.006(2) -0.0027(19)
F3 0.085(3) 0.034(2) 0.077(2) -0.0035(18) 0.017(2) -0.002(2)
P2 0.0682(16) 0.0276(11) 0.0405(12) -0.0009(11) 0.0138(11) -0.0009(13)
F4 0.127(4) 0.037(2) 0.069(2) 0.0110(18) 0.037(2) 0.027(2)
F5 0.067(3) 0.112(4) 0.084(3) -0.044(3) 0.006(2) -0.003(3)
F6 0.108(3) 0.034(2) 0.061(2) 0.0007(17) 0.048(2) 0.004(2)

loop_
_atom_type_symbol
_atom_type_description
_atom_type_scat_dispersion_real
_atom_type_scat_dispersion_imag
_atom_type_scat_source
Co Co 0.3494 0.9721 'International Tables Vol C Tables 4.2.6.8 and 6.1.1.4'
C C 0.0033 0.0016 'International Tables Vol C Tables 4.2.6.8 and 6.1.1.4'
H H 0.0000 0.0000 'International Tables Vol C Tables 4.2.6.8 and 6.1.1.4'
N N 0.0061 0.0033 'International Tables Vol C Tables 4.2.6.8 and 6.1.1.4'
Cl Cl 0.1484 0.1585 'International Tables Vol C Tables 4.2.6.8 and 6.1.1.4'
P P 0.1023 0.0942 'International Tables Vol C Tables 4.2.6.8 and 6.1.1.4'
F F 0.0171 0.0103 'International Tables Vol C Tables 4.2.6.8 and 6.1.1.4'

loop_
_geom_angle_atom_site_label_1
_geom_angle_atom_site_label_2
_geom_angle_atom_site_label_3
_geom_angle
_geom_angle_site_symmetry_1
_geom_angle_site_symmetry_3
N1 Co1 N3 88.1(2) . .
N1 Co1 N2 83.6(2) . .
N3 Co1 N2 85.9(2) . .
N1 Co1 N4 87.7(2) . .
N3 Co1 N4 92.4(2) . .
N2 Co1 N4 171.2(2) . .
N1 Co1 Cl2 179.14(15) . .
N3 Co1 Cl2 92.43(16) . .
N2 Co1 Cl2 97.09(15) . .
N4 Co1 Cl2 91.64(15) . .
N1 Co1 Cl1 91.04(15) . .
N3 Co1 Cl1 173.01(15) . .
N2 Co1 Cl1 87.07(15) . .
N4 Co1 Cl1 94.54(14) . .
Cl2 Co1 Cl1 88.46(6) . .
C1 N1 C11 112.7(5) . .
C1 N1 C12 107.8(5) . .
C11 N1 C12 110.7(4) . .
C1 N1 Co1 108.7(3) . .
C11 N1 Co1 106.4(4) . .
C12 N1 Co1 110.5(4) . .
N1 C1 C2 110.8(5) . .
N1 C1 H1A 109.5 . .
C2 C1 H1A 109.5 . .
N1 C1 H1B 109.5 . .
C2 C1 H1B 109.5 . .
H1A C1 H1B 108.1 . .
C1 C2 N2 112.1(5) . .
C1 C2 H2A 109.2 . .
N2 C2 H2A 109.2 . .
C1 C2 H2B 109.2 . .
N2 C2 H2B 109.2 . .
H2A C2 H2B 107.9 . .
C3 N2 C4 106.3(5) . .
C3 N2 C2 109.7(5) . .
C4 N2 C2 110.6(5) . .
C3 N2 Co1 114.2(4) . .
C4 N2 Co1 108.7(3) . .
C2 N2 Co1 107.5(3) . .
N2 C3 H3A 109.5 . .
N2 C3 H3B 109.5 . .
H3A C3 H3B 109.5 . .
N2 C3 H3C 109.5 . .
H3A C3 H3C 109.5 . .
H3B C3 H3C 109.5 . .
C5 C4 N2 107.7(5) . .
C5 C4 H4A 110.2 . .
N2 C4 H4A 110.2 . .
C5 C4 H4B 110.2 . .
N2 C4 H4B 110.2 . .
H4A C4 H4B 108.5 . .
N3 C5 C4 108.4(5) . .
N3 C5 H5A 110.0 . .
C4 C5 H5A 110.0 . .
N3 C5 H5B 110.0 . .
C4 C5 H5B 110.0 . .
H5A C5 H5B 108.4 . .
C6 N3 C5 106.3(5) . .
C6 N3 C13 108.2(4) . .
C5 N3 C13 110.0(5) . .
C6 N3 Co1 117.4(4) . .
C5 N3 Co1 104.5(3) . .
C13 N3 Co1 110.2(4) . .
C7 C6 N3 115.1(6) . .
C7 C6 H6A 108.5 . .
N3 C6 H6A 108.5 . .
C7 C6 H6B 108.5 . .
N3 C6 H6B 108.5 . .
H6A C6 H6B 107.5 . .
C6 C7 C8 115.9(5) . .
C6 C7 H7A 108.3 . .
C8 C7 H7A 108.3 . .
C6 C7 H7B 108.3 . .
C8 C7 H7B 108.3 . .
H7A C7 H7B 107.4 . .
N4 C8 C7 116.3(5) . .
N4 C8 H8A 108.2 . .
C7 C8 H8A 108.2 . .
N4 C8 H8B 108.2 . .
C7 C8 H8B 108.2 . .
H8A C8 H8B 107.4 . .
C8 N4 C10 110.2(4) . .
C8 N4 C9 103.1(5) . .
C10 N4 C9 108.0(5) . .
C8 N4 Co1 117.1(4) . .
C10 N4 Co1 105.2(3) . .
C9 N4 Co1 113.0(3) . .
N4 C9 H9A 109.5 . .
N4 C9 H9B 109.5 . .
H9A C9 H9B 109.5 . .
N4 C9 H9C 109.5 . .
H9A C9 H9C 109.5 . .
H9B C9 H9C 109.5 . .
N4 C10 C11 109.4(5) . .
N4 C10 H10A 109.8 . .
C11 C10 H10A 109.8 . .
N4 C10 H10B 109.8 . .
C11 C10 H10B 109.8 . .
H10A C10 H10B 108.3 . .
N1 C11 C10 107.7(5) . .
N1 C11 H11A 110.2 . .
C10 C11 H11A 110.2 . .
N1 C11 H11B 110.2 . .
C10 C11 H11B 110.2 . .
H11A C11 H11B 108.5 . .
C13 C12 N1 112.9(5) . .
C13 C12 H12A 109.0 . .
N1 C12 H12A 109.0 . .
C13 C12 H12B 109.0 . .
N1 C12 H12B 109.0 . .
H12A C12 H12B 107.8 . .
C12 C13 N3 113.0(5) . .
C12 C13 H13A 109.0 . .
N3 C13 H13A 109.0 . .
C12 C13 H13B 109.0 . .
N3 C13 H13B 109.0 . .
H13A C13 H13B 107.8 . .
N100 C100 C101 178.5(7) . .
C100 C101 H10C 109.5 . .
C100 C101 H10D 109.5 . .
H10C C101 H10D 109.5 . .
C100 C101 H10E 109.5 . .
H10C C101 H10E 109.5 . .
H10D C101 H10E 109.5 . .
F1 P1 F1 180.0 3_656 .
F1 P1 F2 90.1(2) 3_656 3_656
F1 P1 F2 89.8(2) . 3_656
F1 P1 F2 89.9(2) 3_656 .
F1 P1 F2 90.1(2) . .
F2 P1 F2 180.0 3_656 .
F1 P1 F3 90.44(19) 3_656 .
F1 P1 F3 89.56(19) . .
F2 P1 F3 90.13(19) 3_656 .
F2 P1 F3 89.87(19) . .
F1 P1 F3 89.56(19) 3_656 3_656
F1 P1 F3 90.45(19) . 3_656
F2 P1 F3 89.87(19) 3_656 3_656
F2 P1 F3 90.13(18) . 3_656
F3 P1 F3 180.0 . 3_656
F5 P2 F5 180.0 3_755 .
F5 P2 F4 89.9(2) 3_755 .
F5 P2 F4 90.1(2) . .
F5 P2 F4 90.1(2) 3_755 3_755
F5 P2 F4 89.9(2) . 3_755
F4 P2 F4 180.0 . 3_755
F5 P2 F6 90.2(2) 3_755 .
F5 P2 F6 89.8(2) . .
F4 P2 F6 88.84(19) . .
F4 P2 F6 91.16(19) 3_755 .
F5 P2 F6 89.8(2) 3_755 3_755
F5 P2 F6 90.2(2) . 3_755
F4 P2 F6 91.16(19) . 3_755
F4 P2 F6 88.85(19) 3_755 3_755
F6 P2 F6 180.0 . 3_755

loop_
_geom_bond_atom_site_label_1
_geom_bond_atom_site_label_2
_geom_bond_distance
_geom_bond_site_symmetry_2
Cl1 Co1 2.2859(17) .
Cl2 Co1 2.2541(19) .
Co1 N1 1.956(5) .
Co1 N3 1.988(5) .
Co1 N2 2.029(5) .
Co1 N4 2.047(4) .
N1 C1 1.490(7) .
N1 C11 1.496(7) .
N1 C12 1.524(7) .
C1 C2 1.532(8) .
C1 H1A 0.9900 .
C1 H1B 0.9900 .
C2 N2 1.536(8) .
C2 H2A 0.9900 .
C2 H2B 0.9900 .
N2 C3 1.496(7) .
N2 C4 1.510(7) .
C3 H3A 0.9800 .
C3 H3B 0.9800 .
C3 H3C 0.9800 .
C4 C5 1.502(9) .
C4 H4A 0.9900 .
C4 H4B 0.9900 .
C5 N3 1.500(7) .
C5 H5A 0.9900 .
C5 H5B 0.9900 .
N3 C6 1.498(8) .
N3 C13 1.502(7) .
C6 C7 1.497(8) .
C6 H6A 0.9900 .
C6 H6B 0.9900 .
C7 C8 1.511(8) .
C7 H7A 0.9900 .
C7 H7B 0.9900 .
C8 N4 1.490(8) .
C8 H8A 0.9900 .
C8 H8B 0.9900 .
N4 C10 1.505(7) .
N4 C9 1.511(7) .
C9 H9A 0.9800 .
C9 H9B 0.9800 .
C9 H9C 0.9800 .
C10 C11 1.509(8) .
C10 H10A 0.9900 .
C10 H10B 0.9900 .
C11 H11A 0.9900 .
C11 H11B 0.9900 .
C12 C13 1.491(9) .
C12 H12A 0.9900 .
C12 H12B 0.9900 .
C13 H13A 0.9900 .
C13 H13B 0.9900 .
N100 C100 1.129(7) .
C100 C101 1.467(9) .
C101 H10C 0.9800 .
C101 H10D 0.9800 .
C101 H10E 0.9800 .
P1 F1 1.586(3) 3_656
P1 F1 1.586(3) .
P1 F2 1.594(4) 3_656
P1 F2 1.594(4) .
P1 F3 1.600(3) .
P1 F3 1.600(3) 3_656
P2 F5 1.573(4) 3_755
P2 F5 1.573(4) .
P2 F4 1.594(3) .
P2 F4 1.594(3) 3_755
P2 F6 1.601(3) .
P2 F6 1.601(3) 3_755
